data_4073223
loop_
_publ_author_name
'Bazinet, Patrick'
'Ong, Tiow-Gan'
'O'Brien, Julie S.'
'Lavoie, Nathalie'
'Bell, Eleanor'
'Yap, Glenn P. A.'
'Korobkov, Ilia'
'Richeson, Darrin S.'

_publ_section_title
;
 Design of Sterically Demanding, Electron-Rich Carbene Ligands with the
 Perimidine Scaffold
;
_journal_issue 11
_journal_name_full Organometallics
_journal_page_first 2885
_journal_paper_doi 10.1021/om0701827
_journal_volume 26
_journal_year 2007
_chemical_formula_sum 'C21 H28 N2 O4.5'
_chemical_formula_weight 380.45
_chemical_name_systematic
; 
 ? 
;
_space_group_IT_number 2
_symmetry_cell_setting triclinic
_symmetry_space_group_name_Hall '-P 1'
_symmetry_space_group_name_H-M 'P -1'
_atom_sites_solution_hydrogens geom
_atom_sites_solution_primary direct
_atom_sites_solution_secondary difmap
_audit_creation_method SHELXL-97
_cell_angle_alpha 115.767(6)
_cell_angle_beta 90.768(6)
_cell_angle_gamma 117.139(5)
_cell_formula_units_Z 4
_cell_length_a 12.969(6)
_cell_length_b 14.064(6)
_cell_length_c 14.585(7)
_cell_measurement_reflns_used 1532
_cell_measurement_temperature 203(2)
_cell_measurement_theta_max 24.15
_cell_measurement_theta_min 2.71
_cell_volume 2056.2(16)
_computing_cell_refinement 'SMART, Bruker (2000)'
_computing_data_collection 'SMART, Bruker (2000)'
_computing_data_reduction 'XPREP, Bruker (2000)'
_computing_molecular_graphics 'SHELXTL, Bruker (2000)'
_computing_publication_material 'SHELXTL, Bruker (2000)'
_computing_structure_refinement 'SHELXL-97 (Sheldrick, 1997)'
_computing_structure_solution 'SHELXS-97 (Sheldrick, 1990)'
_diffrn_ambient_temperature 203(2)
_diffrn_measured_fraction_theta_full 0.980
_diffrn_measured_fraction_theta_max 0.980
_diffrn_measurement_device_type 'CCD area detector'
_diffrn_measurement_method 'phi and omega scans'
_diffrn_radiation_monochromator graphite
_diffrn_radiation_source 'fine-focus sealed tube'
_diffrn_radiation_type MoK\a
_diffrn_radiation_wavelength 0.71073
_diffrn_reflns_av_R_equivalents 0.0505
_diffrn_reflns_av_sigmaI/netI 0.1195
_diffrn_reflns_limit_h_max 11
_diffrn_reflns_limit_h_min -12
_diffrn_reflns_limit_k_max 13
_diffrn_reflns_limit_k_min -14
_diffrn_reflns_limit_l_max 14
_diffrn_reflns_limit_l_min -14
_diffrn_reflns_number 6567
_diffrn_reflns_theta_full 20.82
_diffrn_reflns_theta_max 20.82
_diffrn_reflns_theta_min 1.61
_diffrn_standards_decay_% <1
_exptl_absorpt_coefficient_mu 0.086
_exptl_absorpt_correction_type multi-scan
_exptl_absorpt_process_details none
_exptl_crystal_colour yellow
_exptl_crystal_density_diffrn 1.229
_exptl_crystal_density_meas 0
_exptl_crystal_density_method 'not measured'
_exptl_crystal_description block
_exptl_crystal_F_000 816
_exptl_crystal_size_max 0.1
_exptl_crystal_size_mid 0.1
_exptl_crystal_size_min 0.1
_refine_diff_density_max 0.294
_refine_diff_density_min -0.227
_refine_diff_density_rms 0.052
_refine_ls_extinction_coef 0.018(2)
_refine_ls_extinction_expression Fc^*^=kFc[1+0.001xFc^2^\l^3^/sin(2\q)]^-1/4^
_refine_ls_extinction_method SHELXL
_refine_ls_goodness_of_fit_ref 1.030
_refine_ls_hydrogen_treatment mixed
_refine_ls_matrix_type full
_refine_ls_number_parameters 497
_refine_ls_number_reflns 4216
_refine_ls_number_restraints 0
_refine_ls_restrained_S_all 1.030
_refine_ls_R_factor_all 0.1662
_refine_ls_R_factor_gt 0.0948
_refine_ls_shift/su_max 0.020
_refine_ls_shift/su_mean 0.002
_refine_ls_structure_factor_coef Fsqd
_refine_ls_weighting_details 'calc w=1/[\s^2^(Fo^2^)+(0.0918P)^2^+4.9593P] where P=(Fo^2^+2Fc^2^)/3'
_refine_ls_weighting_scheme calc
_refine_ls_wR_factor_gt 0.2213
_refine_ls_wR_factor_ref 0.2561
_reflns_number_gt 2255
_reflns_number_total 4216
_reflns_threshold_expression >2sigma(I)
_cod_data_source_file om0701827si20070227_100606.cif
_cod_data_source_block dr2118
_cod_depositor_comments
;
The following automatic conversions were performed:

'_symmetry_cell_setting' value 'Triclinic' changed to 'triclinic'
according to /home/saulius/struct/CIF-dictionaries/cif_core.dic
dictionary named 'cif_core.dic' version 2.4.1 from 2010-06-29.

Automatic conversion script
Id: cif_fix_values 1715 2011-07-08 13:25:40Z adriana 
;
_cod_original_cell_volume 2056.1(16)
_cod_original_sg_symbol_H-M P-1
_cod_original_formula_sum 'C21 H28 N2 O4.50'
_cod_database_code 4073223

loop_
_symmetry_equiv_pos_as_xyz
'x, y, z'
'-x, -y, -z'

loop_
_atom_site_label
_atom_site_type_symbol
_atom_site_fract_x
_atom_site_fract_y
_atom_site_fract_z
_atom_site_U_iso_or_equiv
_atom_site_adp_type
_atom_site_occupancy
_atom_site_symmetry_multiplicity
_atom_site_calc_flag
_atom_site_refinement_flags
N1 N -0.5122(6) 0.7033(6) -0.0300(5) 0.0386(18) Uani 1 1 d .
N2 N -0.3225(5) 0.7178(5) -0.0178(5) 0.0343(17) Uani 1 1 d .
N3 N 0.3984(6) 1.1549(6) 0.3675(5) 0.0383(18) Uani 1 1 d .
N4 N 0.2263(6) 1.1693(6) 0.3719(5) 0.0368(17) Uani 1 1 d .
O1 O 0.3122(7) 1.0116(6) 0.6678(6) 0.097(3) Uani 1 1 d .
O2 O 0.2485(6) 1.0398(7) 0.5468(6) 0.082(2) Uani 1 1 d .
O3 O 0.1707(7) 0.9470(6) 0.1349(6) 0.095(2) Uani 1 1 d .
O4 O 0.3085(7) 1.0519(8) 0.0770(7) 0.107(3) Uani 1 1 d .
O5 O 0.7281(7) 0.1446(7) 0.2851(7) 0.105(3) Uani 1 1 d .
H5A H 0.7236 0.0942 0.3025 0.157 Uiso 1 1 calc R
O6 O 0.9244(7) 0.2148(8) 0.3216(8) 0.115(3) Uani 1 1 d .
O7 O 0.8562(7) 0.3261(7) 0.9525(8) 0.126(4) Uani 1 1 d .
O8 O 0.9849(6) 0.2619(7) 0.9193(6) 0.093(3) Uani 1 1 d .
H8B H 0.9251 0.1939 0.9023 0.139 Uiso 1 1 calc R
O9 O -0.0678(11) 1.5159(15) 0.3062(16) 0.226(7) Uani 1 1 d .
C1 C -0.3941(9) 0.7662(8) -0.0008(6) 0.041(2) Uani 1 1 d .
H1A H -0.3562 0.8524 0.0352 0.049 Uiso 1 1 calc R
C2 C -0.5782(7) 0.7732(7) -0.0027(6) 0.044(2) Uani 1 1 d .
H2A H -0.6514 0.7255 0.0141 0.053 Uiso 1 1 calc R
C3 C -0.5069(8) 0.9014(8) 0.0946(6) 0.055(3) Uani 1 1 d .
H3A H -0.4840 0.8947 0.1542 0.083 Uiso 1 1 calc R
H3B H -0.5562 0.9386 0.1109 0.083 Uiso 1 1 calc R
H3C H -0.4353 0.9522 0.0806 0.083 Uiso 1 1 calc R
C4 C -0.6194(8) 0.7776(8) -0.0970(7) 0.055(3) Uani 1 1 d .
H4A H -0.6668 0.6946 -0.1563 0.082 Uiso 1 1 calc R
H4B H -0.5500 0.8253 -0.1152 0.082 Uiso 1 1 calc R
H4C H -0.6680 0.8156 -0.0803 0.082 Uiso 1 1 calc R
C5 C -0.5770(8) 0.5720(7) -0.0915(6) 0.037(2) Uani 1 1 d .
C6 C -0.6981(8) 0.5035(8) -0.1245(7) 0.053(2) Uani 1 1 d .
H6A H -0.7441 0.5416 -0.1077 0.063 Uiso 1 1 calc R
C7 C -0.7541(8) 0.3763(9) -0.1835(7) 0.056(3) Uani 1 1 d .
H7A H -0.8384 0.3295 -0.2068 0.068 Uiso 1 1 calc R
C8 C -0.6912(8) 0.3163(8) -0.2091(7) 0.050(2) Uani 1 1 d .
H8A H -0.7317 0.2300 -0.2498 0.060 Uiso 1 1 calc R
C9 C -0.5629(8) 0.3873(8) -0.1726(6) 0.042(2) Uani 1 1 d .
C10 C -0.5033(8) 0.5167(7) -0.1125(6) 0.034(2) Uani 1 1 d .
C11 C -0.3777(8) 0.5878(7) -0.0761(6) 0.039(2) Uani 1 1 d .
C12 C -0.3120(8) 0.5285(8) -0.0972(7) 0.047(2) Uani 1 1 d .
H12A H -0.2279 0.5751 -0.0717 0.056 Uiso 1 1 calc R
C13 C -0.3712(9) 0.3988(8) -0.1567(7) 0.050(2) Uani 1 1 d .
H13A H -0.3260 0.3599 -0.1715 0.060 Uiso 1 1 calc R
C14 C -0.4928(9) 0.3299(8) -0.1927(7) 0.050(2) Uani 1 1 d .
H14A H -0.5312 0.2437 -0.2312 0.060 Uiso 1 1 calc R
C15 C -0.1890(7) 0.7982(7) 0.0181(6) 0.043(2) Uani 1 1 d .
H15A H -0.1571 0.7600 0.0440 0.052 Uiso 1 1 calc R
C16 C -0.1474(8) 0.9283(8) 0.1103(7) 0.059(3) Uani 1 1 d .
H16A H -0.1789 0.9218 0.1687 0.088 Uiso 1 1 calc R
H16B H -0.1768 0.9685 0.0871 0.088 Uiso 1 1 calc R
H16C H -0.0603 0.9761 0.1332 0.088 Uiso 1 1 calc R
C17 C -0.1385(8) 0.8031(8) -0.0747(7) 0.061(3) Uani 1 1 d .
H17A H -0.1664 0.7201 -0.1310 0.091 Uiso 1 1 calc R
H17B H -0.0514 0.8489 -0.0519 0.091 Uiso 1 1 calc R
H17C H -0.1655 0.8433 -0.1001 0.091 Uiso 1 1 calc R
C18 C 0.2858(7) 1.1164(7) 0.3725(6) 0.037(2) Uani 1 1 d .
H18A H 0.2452 1.0441 0.3768 0.044 Uiso 1 1 calc R
C19 C 0.4614(8) 1.0891(8) 0.3720(7) 0.051(2) Uani 1 1 d .
H19A H 0.5184 1.0964 0.3275 0.061 Uiso 1 1 calc R
C20 C 0.3703(8) 0.9521(8) 0.3304(7) 0.061(3) Uani 1 1 d .
H20A H 0.3279 0.9143 0.2576 0.091 Uiso 1 1 calc R
H20B H 0.3132 0.9441 0.3729 0.091 Uiso 1 1 calc R
H20C H 0.4123 0.9114 0.3347 0.091 Uiso 1 1 calc R
C21 C 0.5318(8) 1.1520(8) 0.4861(7) 0.064(3) Uani 1 1 d .
H21A H 0.5895 1.2377 0.5098 0.096 Uiso 1 1 calc R
H21B H 0.5739 1.1115 0.4906 0.096 Uiso 1 1 calc R
H21C H 0.4768 1.1467 0.5306 0.096 Uiso 1 1 calc R
C22 C 0.4648(8) 1.2669(7) 0.3626(6) 0.043(2) Uani 1 1 d .
C23 C 0.5826(8) 1.3155(8) 0.3621(7) 0.056(3) Uani 1 1 d .
H23A H 0.6249 1.2768 0.3641 0.067 Uiso 1 1 calc R
C24 C 0.6401(9) 1.4281(10) 0.3581(7) 0.067(3) Uani 1 1 d .
H24A H 0.7216 1.4630 0.3586 0.081 Uiso 1 1 calc R
C25 C 0.5821(10) 1.4866(9) 0.3538(7) 0.065(3) Uani 1 1 d .
H25A H 0.6223 1.5589 0.3495 0.078 Uiso 1 1 calc R
C26 C 0.4623(9) 1.4373(8) 0.3559(6) 0.054(3) Uani 1 1 d .
C27 C 0.4005(8) 1.3251(7) 0.3599(5) 0.039(2) Uani 1 1 d .
C28 C 0.2775(7) 1.2775(7) 0.3639(6) 0.038(2) Uani 1 1 d .
C29 C 0.2178(9) 1.3357(8) 0.3609(6) 0.053(3) Uani 1 1 d .
H29A H 0.1369 1.3031 0.3626 0.063 Uiso 1 1 calc R
C30 C 0.2778(12) 1.4430(10) 0.3555(7) 0.071(3) Uani 1 1 d .
H30A H 0.2362 1.4822 0.3533 0.085 Uiso 1 1 calc R
C31 C 0.3958(12) 1.4938(9) 0.3533(7) 0.067(3) Uani 1 1 d .
H31A H 0.4334 1.5669 0.3500 0.080 Uiso 1 1 calc R
C32 C 0.1000(7) 1.1191(7) 0.3877(7) 0.044(2) Uani 1 1 d .
H32A H 0.0520 1.1314 0.3453 0.053 Uiso 1 1 calc R
C33 C 0.0370(7) 0.9810(8) 0.3500(7) 0.059(3) Uani 1 1 d .
H33A H -0.0434 0.9527 0.3599 0.089 Uiso 1 1 calc R
H33B H 0.0823 0.9666 0.3906 0.089 Uiso 1 1 calc R
H33C H 0.0322 0.9366 0.2758 0.089 Uiso 1 1 calc R
C34 C 0.1073(8) 1.1928(9) 0.5025(7) 0.063(3) Uani 1 1 d .
H34A H 0.0271 1.1627 0.5128 0.095 Uiso 1 1 calc R
H34B H 0.1434 1.2788 0.5225 0.095 Uiso 1 1 calc R
H34C H 0.1559 1.1840 0.5459 0.095 Uiso 1 1 calc R
C35 C 0.2453(9) 0.9832(9) 0.5895(9) 0.061(3) Uani 1 1 d .
H35A H 0.1791 0.9024 0.5568 0.073 Uiso 1 1 calc R
C36 C 0.2291(10) 0.9601(10) 0.0705(9) 0.065(3) Uani 1 1 d .
H36A H 0.2078 0.8873 0.0077 0.078 Uiso 1 1 calc R
C37 C 0.8385(12) 0.2137(10) 0.2896(9) 0.082(4) Uani 1 1 d .
H37A H 0.8526 0.2690 0.2649 0.098 Uiso 1 1 calc R
C38 C 0.9541(11) 0.3416(11) 0.9469(10) 0.087(4) Uani 1 1 d .
H38A H 1.0147 0.4216 0.9649 0.105 Uiso 1 1 calc R
C39 C 0.011(2) 1.5699(19) 0.3984(16) 0.180(8) Uani 1 1 d .
H39A H 0.0000 1.5074 0.4170 0.216 Uiso 1 1 calc R
H39B H -0.0043 1.6291 0.4538 0.216 Uiso 1 1 calc R
C40 C 0.128(2) 1.630(3) 0.394(3) 0.39(3) Uani 1 1 d .
H40A H 0.1708 1.5873 0.3932 0.472 Uiso 1 1 calc R
H40B H 0.1741 1.7162 0.4498 0.472 Uiso 1 1 calc R
C41 C 0.091(3) 1.614(3) 0.291(4) 0.39(3) Uani 1 1 d .
H41A H 0.0525 1.6608 0.2950 0.468 Uiso 1 1 calc R
H41B H 0.1596 1.6386 0.2610 0.468 Uiso 1 1 calc R
C42 C 0.011(4) 1.490(3) 0.232(2) 0.34(2) Uani 1 1 d .
H42A H 0.0395 1.4386 0.2380 0.404 Uiso 1 1 calc R
H42B H -0.0226 1.4612 0.1584 0.404 Uiso 1 1 calc R

loop_
_atom_site_aniso_label
_atom_site_aniso_U_11
_atom_site_aniso_U_22
_atom_site_aniso_U_33
_atom_site_aniso_U_23
_atom_site_aniso_U_13
_atom_site_aniso_U_12
N1 0.028(5) 0.046(5) 0.045(4) 0.025(4) 0.009(4) 0.019(4)
N2 0.036(4) 0.020(4) 0.042(4) 0.015(3) 0.009(3) 0.010(4)
N3 0.033(5) 0.035(4) 0.035(4) 0.013(3) -0.001(3) 0.013(4)
N4 0.032(4) 0.040(5) 0.042(4) 0.022(4) 0.005(3) 0.020(4)
O1 0.090(6) 0.076(5) 0.082(6) 0.037(4) -0.014(5) 0.014(4)
O2 0.098(6) 0.105(6) 0.074(5) 0.060(5) 0.035(4) 0.060(5)
O3 0.115(6) 0.065(5) 0.078(5) 0.031(4) 0.042(5) 0.033(5)
O4 0.083(6) 0.125(7) 0.173(9) 0.124(7) 0.061(6) 0.049(5)
O5 0.060(5) 0.072(6) 0.161(8) 0.057(6) -0.012(5) 0.021(4)
O6 0.054(5) 0.119(7) 0.182(9) 0.081(7) 0.020(5) 0.044(5)
O7 0.064(5) 0.097(6) 0.245(11) 0.092(7) 0.066(6) 0.053(5)
O8 0.054(5) 0.074(5) 0.174(8) 0.074(5) 0.050(5) 0.038(4)
O9 0.115(10) 0.263(17) 0.219(16) 0.078(14) -0.014(11) 0.079(11)
C1 0.066(7) 0.040(6) 0.031(5) 0.023(4) 0.021(5) 0.032(6)
C2 0.036(5) 0.054(6) 0.050(6) 0.025(5) 0.016(5) 0.029(5)
C3 0.067(6) 0.055(6) 0.049(6) 0.019(5) 0.011(5) 0.041(5)
C4 0.067(7) 0.067(7) 0.050(6) 0.034(5) 0.025(5) 0.046(6)
C5 0.045(6) 0.020(5) 0.032(5) 0.009(4) 0.007(4) 0.011(5)
C6 0.041(7) 0.043(7) 0.059(6) 0.022(5) 0.014(5) 0.014(5)
C7 0.028(5) 0.043(7) 0.065(7) 0.023(5) -0.003(5) -0.002(5)
C8 0.054(7) 0.030(5) 0.042(6) 0.012(4) -0.002(5) 0.010(5)
C9 0.046(6) 0.038(6) 0.040(5) 0.026(5) 0.006(5) 0.015(5)
C10 0.047(6) 0.023(5) 0.029(5) 0.017(4) 0.015(4) 0.013(5)
C11 0.045(6) 0.035(6) 0.035(5) 0.020(4) 0.012(4) 0.017(5)
C12 0.040(5) 0.048(7) 0.060(6) 0.034(5) 0.011(5) 0.021(5)
C13 0.066(7) 0.034(6) 0.063(6) 0.026(5) 0.028(5) 0.032(6)
C14 0.062(7) 0.022(5) 0.050(6) 0.018(5) 0.016(5) 0.010(5)
C15 0.024(5) 0.045(6) 0.046(6) 0.023(5) 0.003(4) 0.008(4)
C16 0.054(6) 0.055(7) 0.053(6) 0.026(5) 0.008(5) 0.019(5)
C17 0.050(6) 0.048(6) 0.063(7) 0.025(5) 0.015(5) 0.011(5)
C18 0.030(6) 0.036(5) 0.039(5) 0.020(4) 0.010(4) 0.011(5)
C19 0.049(6) 0.051(6) 0.063(7) 0.026(5) 0.022(5) 0.034(5)
C20 0.065(7) 0.067(7) 0.073(7) 0.038(6) 0.028(5) 0.047(6)
C21 0.052(6) 0.086(8) 0.062(7) 0.032(6) 0.002(5) 0.046(6)
C22 0.036(6) 0.035(6) 0.033(5) 0.016(4) 0.014(4) 0.001(5)
C23 0.055(7) 0.047(6) 0.052(6) 0.021(5) 0.012(5) 0.018(5)
C24 0.055(7) 0.062(8) 0.037(6) 0.020(6) 0.011(5) -0.001(6)
C25 0.076(9) 0.051(7) 0.035(6) 0.023(5) 0.008(5) 0.007(7)
C26 0.067(8) 0.031(6) 0.029(5) 0.015(5) 0.012(5) 0.000(6)
C27 0.064(7) 0.033(5) 0.017(5) 0.011(4) 0.004(4) 0.024(5)
C28 0.039(6) 0.026(5) 0.025(5) 0.008(4) 0.004(4) 0.003(5)
C29 0.078(7) 0.053(7) 0.055(6) 0.034(5) 0.020(5) 0.047(6)
C30 0.103(10) 0.063(8) 0.059(7) 0.033(6) 0.007(7) 0.050(7)
C31 0.116(10) 0.048(7) 0.040(6) 0.025(5) 0.014(7) 0.041(8)
C32 0.024(5) 0.052(6) 0.048(6) 0.020(5) 0.009(4) 0.017(5)
C33 0.037(6) 0.055(7) 0.068(7) 0.028(5) 0.013(5) 0.012(5)
C34 0.045(6) 0.084(7) 0.067(7) 0.041(6) 0.026(5) 0.035(6)
C35 0.043(7) 0.063(8) 0.055(7) 0.022(6) -0.005(6) 0.019(6)
C36 0.086(9) 0.080(9) 0.084(8) 0.062(7) 0.056(7) 0.060(8)
C37 0.079(10) 0.053(7) 0.109(10) 0.048(7) 0.004(8) 0.024(7)
C38 0.072(9) 0.078(9) 0.149(12) 0.075(8) 0.052(8) 0.048(8)
C39 0.18(2) 0.19(2) 0.143(18) 0.058(16) 0.011(17) 0.096(18)
C40 0.109(19) 0.35(4) 0.40(5) -0.08(3) -0.05(2) 0.13(2)
C41 0.26(4) 0.31(4) 0.51(7) 0.34(5) 0.03(4) -0.05(3)
C42 0.50(6) 0.36(5) 0.21(3) 0.14(3) 0.24(4) 0.25(5)

loop_
_atom_type_symbol
_atom_type_description
_atom_type_scat_dispersion_real
_atom_type_scat_dispersion_imag
_atom_type_scat_source
C C 0.0033 0.0016 'International Tables Vol C Tables 4.2.6.8 and 6.1.1.4'
H H 0.0000 0.0000 'International Tables Vol C Tables 4.2.6.8 and 6.1.1.4'
N N 0.0061 0.0033 'International Tables Vol C Tables 4.2.6.8 and 6.1.1.4'
O O 0.0106 0.0060 'International Tables Vol C Tables 4.2.6.8 and 6.1.1.4'

loop_
_geom_angle_atom_site_label_1
_geom_angle_atom_site_label_2
_geom_angle_atom_site_label_3
_geom_angle
C1 N1 C5 120.8(7)
C1 N1 C2 118.6(7)
C5 N1 C2 120.5(7)
C1 N2 C11 118.1(7)
C1 N2 C15 121.2(7)
C11 N2 C15 120.6(7)
C18 N3 C22 118.8(7)
C18 N3 C19 122.1(7)
C22 N3 C19 119.0(7)
C18 N4 C28 122.0(7)
C18 N4 C32 119.3(7)
C28 N4 C32 118.5(7)
C39 O9 C42 98.3(19)
N1 C1 N2 125.7(8)
C4 C2 N1 110.5(6)
C4 C2 C3 111.8(7)
N1 C2 C3 113.6(6)
C6 C5 N1 123.0(8)
C6 C5 C10 122.0(8)
N1 C5 C10 115.0(7)
C5 C6 C7 119.3(8)
C8 C7 C6 122.6(8)
C7 C8 C9 118.8(8)
C10 C9 C14 118.5(8)
C10 C9 C8 120.0(8)
C14 C9 C8 121.4(8)
C11 C10 C9 120.8(8)
C11 C10 C5 121.9(7)
C9 C10 C5 117.2(8)
C12 C11 C10 119.0(8)
C12 C11 N2 122.7(8)
C10 C11 N2 118.3(7)
C11 C12 C13 120.4(8)
C14 C13 C12 120.6(8)
C13 C14 C9 120.6(8)
N2 C15 C17 110.3(6)
N2 C15 C16 112.2(7)
C17 C15 C16 111.7(7)
N4 C18 N3 125.9(8)
N3 C19 C21 108.2(6)
N3 C19 C20 110.6(7)
C21 C19 C20 111.3(8)
C23 C22 C27 121.4(8)
C23 C22 N3 122.4(9)
C27 C22 N3 116.2(7)
C22 C23 C24 117.6(9)
C25 C24 C23 123.2(10)
C24 C25 C26 118.8(10)
C25 C26 C31 122.3(10)
C25 C26 C27 120.3(10)
C31 C26 C27 117.4(10)
C22 C27 C28 122.3(8)
C22 C27 C26 118.6(9)
C28 C27 C26 119.1(8)
C29 C28 N4 124.3(8)
C29 C28 C27 120.9(8)
N4 C28 C27 114.8(8)
C28 C29 C30 119.4(10)
C31 C30 C29 122.2(10)
C30 C31 C26 120.9(10)
C34 C32 N4 109.0(6)
C34 C32 C33 111.7(7)
N4 C32 C33 112.2(6)
O2 C35 O1 131.5(11)
O4 C36 O3 129.1(11)
O6 C37 O5 127.1(11)
O7 C38 O8 127.0(11)
O9 C39 C40 112(2)
C39 C40 C41 93(2)
C42 C41 C40 103(3)
C41 C42 O9 85(2)

loop_
_geom_bond_atom_site_label_1
_geom_bond_atom_site_label_2
_geom_bond_distance
N1 C1 1.314(10)
N1 C5 1.430(9)
N1 C2 1.515(9)
N2 C1 1.350(9)
N2 C11 1.420(9)
N2 C15 1.492(9)
N3 C18 1.321(9)
N3 C22 1.446(10)
N3 C19 1.506(10)
N4 C18 1.297(9)
N4 C28 1.415(10)
N4 C32 1.526(9)
O1 C35 1.216(11)
O2 C35 1.193(11)
O3 C36 1.237(11)
O4 C36 1.189(11)
O5 C37 1.292(13)
O6 C37 1.194(12)
O7 C38 1.198(11)
O8 C38 1.263(11)
O9 C39 1.342(19)
O9 C42 1.54(3)
C2 C4 1.504(11)
C2 C3 1.529(10)
C5 C6 1.351(11)
C5 C10 1.446(11)
C6 C7 1.388(11)
C7 C8 1.371(11)
C8 C9 1.431(11)
C9 C10 1.410(10)
C9 C14 1.425(11)
C10 C11 1.401(11)
C11 C12 1.395(11)
C12 C13 1.414(11)
C13 C14 1.357(11)
C15 C17 1.525(11)
C15 C16 1.545(11)
C19 C21 1.526(11)
C19 C20 1.538(11)
C22 C23 1.362(11)
C22 C27 1.420(11)
C23 C24 1.439(13)
C24 C25 1.361(13)
C25 C26 1.391(13)
C26 C31 1.423(13)
C26 C27 1.437(11)
C27 C28 1.435(11)
C28 C29 1.371(11)
C29 C30 1.388(12)
C30 C31 1.370(14)
C32 C34 1.512(11)
C32 C33 1.534(11)
C39 C40 1.37(3)
C40 C41 1.46(5)
C41 C42 1.37(4)

loop_
_geom_hbond_atom_site_label_D
_geom_hbond_atom_site_label_H
_geom_hbond_atom_site_label_A
_geom_hbond_distance_DH
_geom_hbond_distance_HA
_geom_hbond_distance_DA
_geom_hbond_angle_DHA
_geom_hbond_site_symmetry_A
O5 H5A O1 0.83 1.60 2.418(11) 168.8 2_666
O8 H8B O3 0.83 1.60 2.421(10) 168.1 2_666

loop_
_geom_torsion_atom_site_label_1
_geom_torsion_atom_site_label_2
_geom_torsion_atom_site_label_3
_geom_torsion_atom_site_label_4
_geom_torsion
C5 N1 C1 N2 -4.4(11)
C2 N1 C1 N2 179.1(7)
C11 N2 C1 N1 2.7(11)
C15 N2 C1 N1 179.4(7)
C1 N1 C2 C4 100.6(8)
C5 N1 C2 C4 -75.9(9)
C1 N1 C2 C3 -26.1(10)
C5 N1 C2 C3 157.4(7)
C1 N1 C5 C6 -179.2(8)
C2 N1 C5 C6 -2.7(11)
C1 N1 C5 C10 3.2(10)
C2 N1 C5 C10 179.6(7)
N1 C5 C6 C7 -179.7(8)
C10 C5 C6 C7 -2.2(12)
C5 C6 C7 C8 0.8(14)
C6 C7 C8 C9 0.7(13)
C7 C8 C9 C10 -0.7(12)
C7 C8 C9 C14 177.2(8)
C14 C9 C10 C11 1.9(11)
C8 C9 C10 C11 179.9(7)
C14 C9 C10 C5 -178.6(7)
C8 C9 C10 C5 -0.6(11)
C6 C5 C10 C11 -178.4(8)
N1 C5 C10 C11 -0.7(10)
C6 C5 C10 C9 2.1(11)
N1 C5 C10 C9 179.8(6)
C9 C10 C11 C12 -2.0(11)
C5 C10 C11 C12 178.6(8)
C9 C10 C11 N2 178.7(7)
C5 C10 C11 N2 -0.7(11)
C1 N2 C11 C12 -179.4(7)
C15 N2 C11 C12 3.9(11)
C1 N2 C11 C10 -0.1(10)
C15 N2 C11 C10 -176.8(7)
C10 C11 C12 C13 1.5(12)
N2 C11 C12 C13 -179.2(7)
C11 C12 C13 C14 -1.1(13)
C12 C13 C14 C9 1.1(13)
C10 C9 C14 C13 -1.5(12)
C8 C9 C14 C13 -179.5(8)
C1 N2 C15 C17 -101.5(8)
C11 N2 C15 C17 75.1(9)
C1 N2 C15 C16 23.7(10)
C11 N2 C15 C16 -159.7(7)
C28 N4 C18 N3 1.0(12)
C32 N4 C18 N3 -174.8(7)
C22 N3 C18 N4 1.1(11)
C19 N3 C18 N4 178.1(7)
C18 N3 C19 C21 -95.2(9)
C22 N3 C19 C21 81.8(9)
C18 N3 C19 C20 26.9(10)
C22 N3 C19 C20 -156.0(7)
C18 N3 C22 C23 177.1(7)
C19 N3 C22 C23 -0.1(11)
C18 N3 C22 C27 -2.1(10)
C19 N3 C22 C27 -179.2(7)
C27 C22 C23 C24 -0.3(12)
N3 C22 C23 C24 -179.4(7)
C22 C23 C24 C25 -0.8(13)
C23 C24 C25 C26 1.7(14)
C24 C25 C26 C31 179.0(9)
C24 C25 C26 C27 -1.5(13)
C23 C22 C27 C28 -178.0(8)
N3 C22 C27 C28 1.2(10)
C23 C22 C27 C26 0.4(11)
N3 C22 C27 C26 179.5(7)
C25 C26 C27 C22 0.5(11)
C31 C26 C27 C22 -180.0(7)
C25 C26 C27 C28 178.9(7)
C31 C26 C27 C28 -1.6(11)
C18 N4 C28 C29 178.7(8)
C32 N4 C28 C29 -5.4(11)
C18 N4 C28 C27 -1.9(10)
C32 N4 C28 C27 174.0(6)
C22 C27 C28 C29 -179.9(8)
C26 C27 C28 C29 1.8(11)
C22 C27 C28 N4 0.7(10)
C26 C27 C28 N4 -177.6(7)
N4 C28 C29 C30 178.5(7)
C27 C28 C29 C30 -0.9(12)
C28 C29 C30 C31 -0.2(14)
C29 C30 C31 C26 0.4(15)
C25 C26 C31 C30 -180.0(9)
C27 C26 C31 C30 0.6(13)
C18 N4 C32 C34 96.5(8)
C28 N4 C32 C34 -79.4(9)
C18 N4 C32 C33 -27.8(10)
C28 N4 C32 C33 156.3(7)
C42 O9 C39 C40 29(3)
O9 C39 C40 C41 9(4)
C39 C40 C41 C42 -52(4)
C40 C41 C42 O9 67(3)
C39 O9 C42 C41 -56(3)
